data_1544999
loop_
_publ_author_name
'Erker, Gerhard'
'Wang, Tongdao'
'Wang, Long'
'Daniliuc, Constantin Gabriel'
'Samigullin, Kamil'
'Wagner, Matthias'
'Kehr, Gerald'

_publ_section_title
;
 CO/CO and NO/NO Coupling at a Hidden Frustrated Lewis Pair Template
;
_journal_name_full 'Chem. Sci.'
_journal_paper_doi 10.1039/C6SC04459J
_journal_year 2017
_chemical_formula_sum 'C26 H28 B F10 N3 O2'
_chemical_formula_weight 615.32
_space_group_crystal_system monoclinic
_space_group_IT_number 14
_space_group_name_Hall '-P 2ybc'
_space_group_name_H-M_alt 'P 1 21/c 1'
_symmetry_space_group_name_Hall '-P 2ybc'
_symmetry_space_group_name_H-M 'P 1 21/c 1'
_atom_sites_solution_hydrogens geom
_audit_update_record
;
2016-09-27 deposited with the CCDC.
2017-01-04 downloaded from the CCDC.
;
_cell_angle_alpha 90
_cell_angle_beta 95.877(2)
_cell_angle_gamma 90
_cell_formula_units_Z 4
_cell_length_a 11.4759(7)
_cell_length_b 11.5926(7)
_cell_length_c 20.7695(13)
_cell_measurement_reflns_used 9919
_cell_measurement_temperature 105.(2)
_cell_measurement_theta_max 27.6332
_cell_measurement_theta_min 2.5040
_cell_volume 2748.6(3)
_computing_cell_refinement 'SAINT V8.34A (Bruker AXS Inc., 2013)'
_computing_data_collection
;
APEX2 v.2014.1-1 (Bruker AXS Inc., 2014)

;
_computing_data_reduction 'SAINT V8.34A (Bruker AXS Inc., 2013)'
_computing_molecular_graphics 'XP (Sheldrick, 2014)'
_computing_publication_material 'SHELXL-2014 (Sheldrick, 2014)'
_computing_structure_refinement 'SHELXL-2014 (Sheldrick, 2014)'
_computing_structure_solution 'SHELXL-2014 (Sheldrick, 2014)'
_diffrn_ambient_temperature 105.(2)
_diffrn_detector_area_resol_mean 10.4167
_diffrn_measured_fraction_theta_full 0.999
_diffrn_measured_fraction_theta_max 0.999
_diffrn_measurement_device_type 'Bruker D8 Venture PHOTON 100 CMOS'
_diffrn_measurement_method 'omega and phi scans'
_diffrn_radiation_monochromator 'MX mirror'
_diffrn_radiation_type 'Mo K\a'
_diffrn_radiation_wavelength 0.71073
_diffrn_reflns_av_R_equivalents 0.1041
_diffrn_reflns_av_unetI/netI 0.0569
_diffrn_reflns_limit_h_max 13
_diffrn_reflns_limit_h_min -13
_diffrn_reflns_limit_k_max 13
_diffrn_reflns_limit_k_min -13
_diffrn_reflns_limit_l_max 24
_diffrn_reflns_limit_l_min -24
_diffrn_reflns_number 45157
_diffrn_reflns_theta_full 25.02
_diffrn_reflns_theta_max 25.02
_diffrn_reflns_theta_min 2.50
_diffrn_source 'Mo ImS'
_diffrn_source_type 'micro focus tube'
_exptl_absorpt_coefficient_mu 0.140
_exptl_absorpt_correction_T_max 0.99
_exptl_absorpt_correction_T_min 0.85
_exptl_absorpt_correction_type multi-scan
_exptl_absorpt_process_details
;
Bruker AXS (2014). SADABS, Version 2014/2, Bruker AXS Inc., Madison, Wisconsin,
USA.
;
_exptl_crystal_colour colourless
_exptl_crystal_density_diffrn 1.487
_exptl_crystal_density_method 'not measured'
_exptl_crystal_description prism
_exptl_crystal_F_000 1264
_exptl_crystal_size_max 0.182
_exptl_crystal_size_mid 0.092
_exptl_crystal_size_min 0.078
_refine_diff_density_max 0.497
_refine_diff_density_min -0.328
_refine_ls_extinction_method none
_refine_ls_goodness_of_fit_ref 1.200
_refine_ls_hydrogen_treatment constr
_refine_ls_matrix_type full
_refine_ls_number_parameters 385
_refine_ls_number_reflns 4865
_refine_ls_number_restraints 0
_refine_ls_restrained_S_all 1.200
_refine_ls_R_factor_all 0.1147
_refine_ls_R_factor_gt 0.0945
_refine_ls_shift/su_max 0.000
_refine_ls_shift/su_mean 0.000
_refine_ls_structure_factor_coef Fsqd
_refine_ls_weighting_details 'w=1/[\s^2^(Fo^2^)+(0.0315P)^2^+13.1524P] where P=(Fo^2^+2Fc^2^)/3'
_refine_ls_weighting_scheme calc
_refine_ls_wR_factor_gt 0.1765
_refine_ls_wR_factor_ref 0.1841
_reflns_number_gt 4015
_reflns_number_total 4865
_reflns_threshold_expression 'I > 2\s(I)'
_cod_data_source_file c6sc04459j2.cif
_cod_data_source_block erk8408
_cod_database_code 1544999

loop_
_space_group_symop_operation_xyz
'x, y, z'
'-x, y+1/2, -z+1/2'
'-x, -y, -z'
'x, -y-1/2, z-1/2'

loop_
_atom_site_type_symbol
_atom_site_label
_atom_site_fract_x
_atom_site_fract_y
_atom_site_fract_z
_atom_site_U_iso_or_equiv
_atom_site_adp_type
_atom_site_calc_flag
_atom_site_refinement_flags_adp
_atom_site_refinement_flags_posn
_atom_site_occupancy
B B1 0.5471(5) 0.6987(4) 0.3905(3) 0.0153(11) Uani d . . 1
N N1 0.1401(3) 0.8054(3) 0.33780(17) 0.0105(8) Uani d . . 1
N N2 0.3653(3) 0.7271(3) 0.42065(17) 0.0112(8) Uani d . . 1
N N3 0.3662(3) 0.6209(3) 0.40999(18) 0.0170(9) Uani d . . 1
O O1 0.4612(2) 0.7867(2) 0.41058(14) 0.0111(6) Uani d . . 1
O O2 0.4676(3) 0.5920(3) 0.38938(16) 0.0178(7) Uani d . . 1
C C1 0.2100(4) 0.8680(4) 0.3888(2) 0.0129(9) Uani d . . 1
H H1A 0.1598 0.9263 0.4073 0.016 Uiso calc U R 1
H H1B 0.2735 0.9095 0.3697 0.016 Uiso calc U R 1
C C2 0.2651(4) 0.7890(4) 0.4443(2) 0.0105(9) Uani d . . 1
H H2 0.2052 0.7309 0.4544 0.013 Uiso calc U R 1
C C3 0.3085(4) 0.8531(4) 0.5070(2) 0.0178(10) Uani d . . 1
H H3 0.3586 0.9191 0.4958 0.021 Uiso calc U R 1
C C4 0.2043(5) 0.9010(5) 0.5385(2) 0.0322(14) Uani d . . 1
H H4A 0.1609 0.9552 0.5088 0.048 Uiso calc U R 1
H H4B 0.2324 0.941 0.5787 0.048 Uiso calc U R 1
H H4C 0.1526 0.8375 0.5483 0.048 Uiso calc U R 1
C C5 0.3814(5) 0.7746(5) 0.5547(2) 0.0286(13) Uani d . . 1
H H5A 0.3353 0.7064 0.5638 0.043 Uiso calc U R 1
H H5B 0.4033 0.8166 0.5951 0.043 Uiso calc U R 1
H H5C 0.4524 0.7504 0.5358 0.043 Uiso calc U R 1
C C11 0.0115(4) 0.8090(4) 0.3449(2) 0.0140(10) Uani d . . 1
C C12 -0.0518(4) 0.7273(4) 0.2946(2) 0.0211(11) Uani d . . 1
H H12A -0.0274 0.647 0.3053 0.025 Uiso calc U R 1
H H12B -0.1372 0.7327 0.2974 0.025 Uiso calc U R 1
C C13 -0.0270(4) 0.7534(5) 0.2259(2) 0.0247(12) Uani d . . 1
H H13A -0.0554 0.8317 0.2133 0.03 Uiso calc U R 1
H H13B -0.0678 0.6971 0.1957 0.03 Uiso calc U R 1
C C14 0.1049(4) 0.7458(5) 0.2230(2) 0.0236(11) Uani d . . 1
H H14A 0.1224 0.7656 0.1786 0.028 Uiso calc U R 1
H H14B 0.1302 0.6651 0.2316 0.028 Uiso calc U R 1
C C15 0.1759(4) 0.8249(4) 0.2709(2) 0.0152(10) Uani d . . 1
C C16 -0.0442(4) 0.9300(4) 0.3385(2) 0.0206(11) Uani d . . 1
H H16A 0.0047 0.9849 0.365 0.031 Uiso calc U R 1
H H16B -0.1226 0.9277 0.3532 0.031 Uiso calc U R 1
H H16C -0.0501 0.9544 0.2931 0.031 Uiso calc U R 1
C C17 -0.0097(4) 0.7606(5) 0.4107(2) 0.0240(12) Uani d . . 1
H H17A 0.0266 0.6842 0.4162 0.036 Uiso calc U R 1
H H17B -0.0941 0.754 0.4136 0.036 Uiso calc U R 1
H H17C 0.0248 0.8123 0.4448 0.036 Uiso calc U R 1
C C18 0.1638(4) 0.9512(5) 0.2478(2) 0.0269(12) Uani d . . 1
H H18A 0.0811 0.9684 0.2348 0.04 Uiso calc U R 1
H H18B 0.2091 0.9625 0.2108 0.04 Uiso calc U R 1
H H18C 0.1934 1.0028 0.2831 0.04 Uiso calc U R 1
C C19 0.3040(4) 0.7908(5) 0.2707(2) 0.0199(11) Uani d . . 1
H H19A 0.3537 0.8484 0.2946 0.03 Uiso calc U R 1
H H19B 0.3239 0.7869 0.2259 0.03 Uiso calc U R 1
H H19C 0.317 0.7152 0.2913 0.03 Uiso calc U R 1
C C21 0.6596(4) 0.6822(4) 0.4451(2) 0.0153(10) Uani d . . 1
C C22 0.6998(4) 0.7650(4) 0.4903(2) 0.0158(10) Uani d . . 1
F F22 0.6442(2) 0.8673(2) 0.49290(13) 0.0216(6) Uani d . . 1
C C23 0.7957(4) 0.7475(4) 0.5352(2) 0.0175(10) Uani d . . 1
F F23 0.8313(2) 0.8313(3) 0.57710(13) 0.0282(7) Uani d . . 1
C C24 0.8526(4) 0.6442(5) 0.5371(2) 0.0192(11) Uani d . . 1
F F24 0.9444(2) 0.6249(3) 0.58116(13) 0.0325(8) Uani d . . 1
C C25 0.8161(4) 0.5590(4) 0.4932(2) 0.0199(11) Uani d . . 1
F F25 0.8713(3) 0.4574(3) 0.49415(15) 0.0310(7) Uani d . . 1
C C26 0.7226(4) 0.5816(4) 0.4480(2) 0.0168(10) Uani d . . 1
F F26 0.6924(2) 0.4978(2) 0.40369(14) 0.0262(7) Uani d . . 1
C C31 0.5867(4) 0.7309(4) 0.3197(2) 0.0145(10) Uani d . . 1
C C32 0.5848(4) 0.6564(4) 0.2676(2) 0.0182(11) Uani d . . 1
F F32 0.5540(2) 0.5450(2) 0.27343(14) 0.0261(7) Uani d . . 1
C C33 0.6146(4) 0.6906(5) 0.2076(2) 0.0222(12) Uani d . . 1
F F33 0.6114(3) 0.6148(3) 0.15873(14) 0.0384(8) Uani d . . 1
C C34 0.6494(4) 0.8020(5) 0.1985(2) 0.0223(12) Uani d . . 1
F F34 0.6775(3) 0.8367(3) 0.14054(14) 0.0388(9) Uani d . . 1
C C35 0.6548(4) 0.8799(4) 0.2493(2) 0.0201(11) Uani d . . 1
F F35 0.6912(2) 0.9868(3) 0.24117(14) 0.0294(7) Uani d . . 1
C C36 0.6232(4) 0.8415(4) 0.3083(2) 0.0156(10) Uani d . . 1
F F36 0.6289(2) 0.9199(2) 0.35637(13) 0.0218(6) Uani d . . 1

loop_
_atom_site_aniso_label
_atom_site_aniso_U_11
_atom_site_aniso_U_22
_atom_site_aniso_U_33
_atom_site_aniso_U_12
_atom_site_aniso_U_13
_atom_site_aniso_U_23
B1 0.015(3) 0.010(3) 0.021(3) 0.000(2) 0.002(2) -0.004(2)
N1 0.0091(18) 0.0099(19) 0.0121(18) -0.0026(15) -0.0007(15) 0.0029(15)
N2 0.0106(19) 0.008(2) 0.0151(19) -0.0040(15) 0.0004(15) 0.0012(15)
N3 0.016(2) 0.016(2) 0.019(2) -0.0001(17) -0.0011(16) 0.0009(17)
O1 0.0069(14) 0.0086(15) 0.0177(16) -0.0036(12) 0.0007(12) 0.0002(13)
O2 0.0160(17) 0.0107(16) 0.0273(18) 0.0023(14) 0.0051(14) -0.0038(14)
C1 0.008(2) 0.011(2) 0.020(2) 0.0016(18) 0.0037(18) -0.0032(19)
C2 0.007(2) 0.010(2) 0.015(2) -0.0026(17) 0.0047(17) -0.0021(18)
C3 0.013(2) 0.023(3) 0.016(2) -0.006(2) -0.0015(19) -0.002(2)
C4 0.027(3) 0.051(4) 0.019(3) -0.006(3) 0.007(2) -0.015(3)
C5 0.032(3) 0.038(3) 0.014(2) -0.012(3) -0.005(2) 0.000(2)
C11 0.006(2) 0.018(2) 0.018(2) -0.0007(19) 0.0010(18) 0.002(2)
C12 0.012(2) 0.022(3) 0.028(3) -0.003(2) -0.006(2) 0.000(2)
C13 0.023(3) 0.030(3) 0.019(3) -0.002(2) -0.006(2) -0.002(2)
C14 0.024(3) 0.033(3) 0.013(2) 0.003(2) 0.000(2) -0.006(2)
C15 0.011(2) 0.019(2) 0.016(2) 0.0014(19) 0.0030(18) -0.0005(19)
C16 0.007(2) 0.023(3) 0.031(3) 0.001(2) -0.002(2) -0.004(2)
C17 0.013(2) 0.037(3) 0.021(3) -0.002(2) 0.001(2) 0.003(2)
C18 0.017(3) 0.039(3) 0.025(3) 0.004(2) 0.003(2) 0.018(2)
C19 0.016(2) 0.033(3) 0.011(2) -0.001(2) 0.0028(19) 0.002(2)
C21 0.015(2) 0.016(2) 0.016(2) -0.0041(19) 0.0068(19) 0.0005(19)
C22 0.017(2) 0.017(2) 0.015(2) 0.005(2) 0.0084(19) 0.0043(19)
F22 0.0219(15) 0.0169(14) 0.0247(15) 0.0011(12) -0.0035(12) -0.0040(12)
C23 0.020(3) 0.023(3) 0.009(2) -0.003(2) 0.0023(19) -0.004(2)
F23 0.0266(16) 0.0341(18) 0.0220(15) -0.0004(14) -0.0064(12) -0.0083(13)
C24 0.008(2) 0.036(3) 0.014(2) 0.005(2) 0.0006(19) 0.009(2)
F24 0.0248(16) 0.053(2) 0.0167(15) 0.0150(15) -0.0092(12) 0.0031(14)
C25 0.018(3) 0.024(3) 0.018(3) 0.011(2) 0.005(2) 0.007(2)
F25 0.0310(17) 0.0239(16) 0.0376(18) 0.0143(14) 0.0014(14) 0.0054(14)
C26 0.012(2) 0.017(2) 0.022(3) -0.0016(19) 0.003(2) -0.002(2)
F26 0.0222(15) 0.0189(15) 0.0366(17) 0.0049(12) -0.0015(13) -0.0085(13)
C31 0.003(2) 0.022(3) 0.017(2) 0.0028(19) -0.0024(18) 0.000(2)
C32 0.005(2) 0.022(3) 0.026(3) 0.0060(19) -0.0063(19) -0.006(2)
F32 0.0210(15) 0.0213(16) 0.0358(17) -0.0003(12) 0.0021(13) -0.0135(13)
C33 0.013(2) 0.035(3) 0.017(3) 0.014(2) -0.002(2) -0.009(2)
F33 0.0379(19) 0.052(2) 0.0233(16) 0.0150(16) -0.0044(14) -0.0149(16)
C34 0.011(2) 0.044(3) 0.013(2) 0.015(2) 0.0045(19) 0.006(2)
F34 0.0361(18) 0.061(2) 0.0208(16) 0.0208(17) 0.0111(14) 0.0092(15)
C35 0.006(2) 0.023(3) 0.031(3) 0.003(2) 0.001(2) 0.008(2)
F35 0.0201(15) 0.0320(18) 0.0366(17) 0.0012(13) 0.0059(13) 0.0148(14)
C36 0.003(2) 0.023(3) 0.020(2) 0.0028(19) -0.0023(18) -0.004(2)
F36 0.0233(15) 0.0186(15) 0.0240(15) -0.0055(12) 0.0053(12) -0.0058(12)

loop_
_atom_type_symbol
_atom_type_description
_atom_type_scat_dispersion_real
_atom_type_scat_dispersion_imag
_atom_type_scat_source
C C 0.0033 0.0016 'International Tables Vol C Tables 4.2.6.8 and 6.1.1.4'
H H 0.0000 0.0000 'International Tables Vol C Tables 4.2.6.8 and 6.1.1.4'
B B 0.0013 0.0007 'International Tables Vol C Tables 4.2.6.8 and 6.1.1.4'
N N 0.0061 0.0033 'International Tables Vol C Tables 4.2.6.8 and 6.1.1.4'
O O 0.0106 0.0060 'International Tables Vol C Tables 4.2.6.8 and 6.1.1.4'
F F 0.0171 0.0103 'International Tables Vol C Tables 4.2.6.8 and 6.1.1.4'

loop_
_geom_angle_atom_site_label_1
_geom_angle_atom_site_label_2
_geom_angle_atom_site_label_3
_geom_angle
O1 B1 O2 98.3(3)
O1 B1 C31 110.2(4)
O2 B1 C31 113.1(4)
O1 B1 C21 112.2(4)
O2 B1 C21 109.9(4)
C31 B1 C21 112.3(4)
C1 N1 C11 112.9(3)
C1 N1 C15 114.6(3)
C11 N1 C15 116.8(3)
N3 N2 O1 117.4(4)
N3 N2 C2 123.8(4)
O1 N2 C2 118.8(3)
N2 N3 O2 109.2(4)
N2 O1 B1 105.4(3)
N3 O2 B1 109.4(3)
N1 C1 C2 113.5(4)
N1 C1 H1A 108.9
C2 C1 H1A 108.9
N1 C1 H1B 108.9
C2 C1 H1B 108.9
H1A C1 H1B 107.7
N2 C2 C3 108.6(3)
N2 C2 C1 108.1(3)
C3 C2 C1 114.6(4)
N2 C2 H2 108.5
C3 C2 H2 108.5
C1 C2 H2 108.5
C4 C3 C5 109.9(4)
C4 C3 C2 109.8(4)
C5 C3 C2 111.7(4)
C4 C3 H3 108.5
C5 C3 H3 108.5
C2 C3 H3 108.5
C3 C4 H4A 109.5
C3 C4 H4B 109.5
H4A C4 H4B 109.5
C3 C4 H4C 109.5
H4A C4 H4C 109.5
H4B C4 H4C 109.5
C3 C5 H5A 109.5
C3 C5 H5B 109.5
H5A C5 H5B 109.5
C3 C5 H5C 109.5
H5A C5 H5C 109.5
H5B C5 H5C 109.5
N1 C11 C17 109.2(4)
N1 C11 C12 108.5(4)
C17 C11 C12 106.0(4)
N1 C11 C16 114.8(4)
C17 C11 C16 108.2(4)
C12 C11 C16 109.8(4)
C13 C12 C11 113.4(4)
C13 C12 H12A 108.9
C11 C12 H12A 108.9
C13 C12 H12B 108.9
C11 C12 H12B 108.9
H12A C12 H12B 107.7
C12 C13 C14 108.0(4)
C12 C13 H13A 110.1
C14 C13 H13A 110.1
C12 C13 H13B 110.1
C14 C13 H13B 110.1
H13A C13 H13B 108.4
C13 C14 C15 113.9(4)
C13 C14 H14A 108.8
C15 C14 H14A 108.8
C13 C14 H14B 108.8
C15 C14 H14B 108.8
H14A C14 H14B 107.7
N1 C15 C19 108.6(4)
N1 C15 C14 109.5(4)
C19 C15 C14 107.1(4)
N1 C15 C18 113.9(4)
C19 C15 C18 107.5(4)
C14 C15 C18 110.0(4)
C11 C16 H16A 109.5
C11 C16 H16B 109.5
H16A C16 H16B 109.5
C11 C16 H16C 109.5
H16A C16 H16C 109.5
H16B C16 H16C 109.5
C11 C17 H17A 109.5
C11 C17 H17B 109.5
H17A C17 H17B 109.5
C11 C17 H17C 109.5
H17A C17 H17C 109.5
H17B C17 H17C 109.5
C15 C18 H18A 109.5
C15 C18 H18B 109.5
H18A C18 H18B 109.5
C15 C18 H18C 109.5
H18A C18 H18C 109.5
H18B C18 H18C 109.5
C15 C19 H19A 109.5
C15 C19 H19B 109.5
H19A C19 H19B 109.5
C15 C19 H19C 109.5
H19A C19 H19C 109.5
H19B C19 H19C 109.5
C26 C21 C22 114.9(4)
C26 C21 B1 120.2(4)
C22 C21 B1 124.9(4)
F22 C22 C23 116.7(4)
F22 C22 C21 120.5(4)
C23 C22 C21 122.8(4)
F23 C23 C24 120.4(4)
F23 C23 C22 120.0(4)
C24 C23 C22 119.6(4)
F24 C24 C23 120.5(4)
F24 C24 C25 119.7(4)
C23 C24 C25 119.9(4)
F25 C25 C26 120.9(4)
F25 C25 C24 120.6(4)
C26 C25 C24 118.5(4)
F26 C26 C21 118.9(4)
F26 C26 C25 116.9(4)
C21 C26 C25 124.2(4)
C36 C31 C32 115.3(4)
C36 C31 B1 119.2(4)
C32 C31 B1 125.5(4)
F32 C32 C33 116.6(4)
F32 C32 C31 120.8(4)
C33 C32 C31 122.7(5)
F33 C33 C34 120.0(5)
F33 C33 C32 120.2(5)
C34 C33 C32 119.8(4)
F34 C34 C33 120.4(5)
F34 C34 C35 119.5(5)
C33 C34 C35 120.0(4)
F35 C35 C34 120.2(4)
F35 C35 C36 121.8(5)
C34 C35 C36 118.0(5)
F36 C36 C31 119.6(4)
F36 C36 C35 116.2(4)
C31 C36 C35 124.2(4)

loop_
_geom_bond_atom_site_label_1
_geom_bond_atom_site_label_2
_geom_bond_distance
B1 O1 1.508(6)
B1 O2 1.536(6)
B1 C31 1.625(7)
B1 C21 1.640(7)
N1 C1 1.455(5)
N1 C11 1.499(5)
N1 C15 1.505(6)
N2 N3 1.252(5)
N2 O1 1.334(4)
N2 C2 1.482(5)
N3 O2 1.323(5)
C1 C2 1.554(6)
C1 H1A 0.99
C1 H1B 0.99
C2 C3 1.537(6)
C2 H2 1.0
C3 C4 1.525(7)
C3 C5 1.530(7)
C3 H3 1.0
C4 H4A 0.98
C4 H4B 0.98
C4 H4C 0.98
C5 H5A 0.98
C5 H5B 0.98
C5 H5C 0.98
C11 C17 1.519(7)
C11 C12 1.537(6)
C11 C16 1.542(6)
C12 C13 1.515(7)
C12 H12A 0.99
C12 H12B 0.99
C13 C14 1.523(7)
C13 H13A 0.99
C13 H13B 0.99
C14 C15 1.527(7)
C14 H14A 0.99
C14 H14B 0.99
C15 C19 1.523(6)
C15 C18 1.543(7)
C16 H16A 0.98
C16 H16B 0.98
C16 H16C 0.98
C17 H17A 0.98
C17 H17B 0.98
C17 H17C 0.98
C18 H18A 0.98
C18 H18B 0.98
C18 H18C 0.98
C19 H19A 0.98
C19 H19B 0.98
C19 H19C 0.98
C21 C26 1.371(7)
C21 C22 1.388(7)
C22 F22 1.351(5)
C22 C23 1.382(6)
C23 F23 1.340(5)
C23 C24 1.363(7)
C24 F24 1.342(5)
C24 C25 1.381(7)
C25 F25 1.336(5)
C25 C26 1.376(7)
C26 F26 1.358(5)
C31 C36 1.377(7)
C31 C32 1.384(7)
C32 F32 1.347(6)
C32 C33 1.384(7)
C33 F33 1.341(6)
C33 C34 1.371(8)
C34 F34 1.340(5)
C34 C35 1.384(7)
C35 F35 1.324(6)
C35 C36 1.387(7)
C36 F36 1.346(5)

loop_
_geom_torsion_atom_site_label_1
_geom_torsion_atom_site_label_2
_geom_torsion_atom_site_label_3
_geom_torsion_atom_site_label_4
_geom_torsion
O1 N2 N3 O2 -0.8(5)
C2 N2 N3 O2 180.0(3)
N3 N2 O1 B1 -2.2(5)
C2 N2 O1 B1 177.1(4)
O2 B1 O1 N2 3.6(4)
C31 B1 O1 N2 122.1(4)
C21 B1 O1 N2 -112.0(4)
N2 N3 O2 B1 3.3(5)
O1 B1 O2 N3 -4.2(4)
C31 B1 O2 N3 -120.5(4)
C21 B1 O2 N3 113.1(4)
C11 N1 C1 C2 98.0(4)
C15 N1 C1 C2 -125.0(4)
N3 N2 C2 C3 123.9(4)
O1 N2 C2 C3 -55.3(5)
N3 N2 C2 C1 -111.2(4)
O1 N2 C2 C1 69.5(4)
N1 C1 C2 N2 75.5(4)
N1 C1 C2 C3 -163.2(4)
N2 C2 C3 C4 -170.7(4)
C1 C2 C3 C4 68.4(5)
N2 C2 C3 C5 -48.5(5)
C1 C2 C3 C5 -169.4(4)
C1 N1 C11 C17 -57.2(5)
C15 N1 C11 C17 166.8(4)
C1 N1 C11 C12 -172.3(4)
C15 N1 C11 C12 51.8(5)
C1 N1 C11 C16 64.4(5)
C15 N1 C11 C16 -71.5(5)
N1 C11 C12 C13 -55.4(5)
C17 C11 C12 C13 -172.5(4)
C16 C11 C12 C13 70.9(5)
C11 C12 C13 C14 58.1(5)
C12 C13 C14 C15 -56.4(6)
C1 N1 C15 C19 57.7(5)
C11 N1 C15 C19 -167.1(4)
C1 N1 C15 C14 174.3(4)
C11 N1 C15 C14 -50.5(5)
C1 N1 C15 C18 -62.1(5)
C11 N1 C15 C18 73.1(5)
C13 C14 C15 N1 52.1(5)
C13 C14 C15 C19 169.6(4)
C13 C14 C15 C18 -73.8(5)
O1 B1 C21 C26 156.1(4)
O2 B1 C21 C26 47.7(6)
C31 B1 C21 C26 -79.1(5)
O1 B1 C21 C22 -24.8(6)
O2 B1 C21 C22 -133.1(4)
C31 B1 C21 C22 100.0(5)
C26 C21 C22 F22 -179.2(4)
B1 C21 C22 F22 1.6(7)
C26 C21 C22 C23 -0.3(7)
B1 C21 C22 C23 -179.5(4)
F22 C22 C23 F23 -2.0(6)
C21 C22 C23 F23 179.1(4)
F22 C22 C23 C24 177.1(4)
C21 C22 C23 C24 -1.8(7)
F23 C23 C24 F24 0.5(7)
C22 C23 C24 F24 -178.7(4)
F23 C23 C24 C25 -179.2(4)
C22 C23 C24 C25 1.6(7)
F24 C24 C25 F25 0.0(7)
C23 C24 C25 F25 179.7(4)
F24 C24 C25 C26 -179.2(4)
C23 C24 C25 C26 0.5(7)
C22 C21 C26 F26 -177.2(4)
B1 C21 C26 F26 2.0(6)
C22 C21 C26 C25 2.6(7)
B1 C21 C26 C25 -178.2(4)
F25 C25 C26 F26 -2.1(7)
C24 C25 C26 F26 177.1(4)
F25 C25 C26 C21 178.0(4)
C24 C25 C26 C21 -2.8(7)
O1 B1 C31 C36 49.5(5)
O2 B1 C31 C36 158.5(4)
C21 B1 C31 C36 -76.4(5)
O1 B1 C31 C32 -129.0(4)
O2 B1 C31 C32 -20.0(6)
C21 B1 C31 C32 105.1(5)
C36 C31 C32 F32 178.0(4)
B1 C31 C32 F32 -3.5(7)
C36 C31 C32 C33 -1.6(6)
B1 C31 C32 C33 177.0(4)
F32 C32 C33 F33 0.4(6)
C31 C32 C33 F33 180.0(4)
F32 C32 C33 C34 -178.6(4)
C31 C32 C33 C34 1.0(7)
F33 C33 C34 F34 1.7(7)
C32 C33 C34 F34 -179.4(4)
F33 C33 C34 C35 -178.8(4)
C32 C33 C34 C35 0.1(7)
F34 C34 C35 F35 -2.2(7)
C33 C34 C35 F35 178.3(4)
F34 C34 C35 C36 178.9(4)
C33 C34 C35 C36 -0.5(7)
C32 C31 C36 F36 -179.4(4)
B1 C31 C36 F36 2.0(6)
C32 C31 C36 C35 1.1(6)
B1 C31 C36 C35 -177.5(4)
F35 C35 C36 F36 1.6(6)
C34 C35 C36 F36 -179.6(4)
F35 C35 C36 C31 -178.9(4)
C34 C35 C36 C31 -0.1(7)
